data_7233553
loop_
_publ_author_name
'Bin Chen'
'Gang Yu'
'Xin Li'
'Yubin Ding'
'Cheng Wang'
'Zhiwei Liu'
'Yongshu Xie'

_publ_section_title
;
 Full-colour luminescent compounds based on anthracene and
 2,2'-dipyridylamine
;
_journal_name_full 'Journal of Materials Chemistry C'
_journal_page_first 7409
_journal_page_last 7417
_journal_paper_doi 10.1039/C3TC31751J
_journal_volume 1
_journal_year 2012
_chemical_formula_sum 'C47 H46 N4 O'
_chemical_formula_weight 682.88
_space_group_IT_number 14
_space_group_name_Hall '-P 2ybc'
_space_group_name_H-M_alt 'P 1 21/c 1'
_symmetry_space_group_name_H-M 'P 1 21/c 1'
_atom_sites_solution_hydrogens geom
_atom_sites_solution_primary direct
_atom_sites_solution_secondary difmap
_cell_angle_alpha 90.00
_cell_angle_beta 94.2550(10)
_cell_angle_gamma 90.00
_cell_formula_units_Z 4
_cell_length_a 24.460(2)
_cell_length_b 10.4080(10)
_cell_length_c 15.1901(14)
_cell_measurement_temperature 298(2)
_cell_volume 3856.4(6)
_computing_structure_refinement 'SHELXL-97 (Sheldrick, 1997)'
_computing_structure_solution 'SHELXS-97 (Sheldrick, 1990)'
_diffrn_ambient_temperature 298(2)
_diffrn_measured_fraction_theta_full 0.994
_diffrn_measured_fraction_theta_max 0.994
_diffrn_radiation_monochromator graphite
_diffrn_radiation_source 'fine-focus sealed tube'
_diffrn_radiation_type MoK\a
_diffrn_radiation_wavelength 0.71073
_diffrn_reflns_av_R_equivalents 0.1171
_diffrn_reflns_av_sigmaI/netI 0.2000
_diffrn_reflns_limit_h_max 28
_diffrn_reflns_limit_h_min -20
_diffrn_reflns_limit_k_max 11
_diffrn_reflns_limit_k_min -12
_diffrn_reflns_limit_l_max 17
_diffrn_reflns_limit_l_min -17
_diffrn_reflns_number 18184
_diffrn_reflns_theta_full 24.25
_diffrn_reflns_theta_max 24.25
_diffrn_reflns_theta_min 2.37
_exptl_absorpt_coefficient_mu 0.071
_exptl_absorpt_correction_T_max 0.9860
_exptl_absorpt_correction_T_min 0.9723
_exptl_absorpt_correction_type multi-scan
_exptl_absorpt_process_details sadabs
_exptl_crystal_density_diffrn 1.176
_exptl_crystal_density_method 'not measured'
_exptl_crystal_F_000 1456
_exptl_crystal_size_max 0.40
_exptl_crystal_size_mid 0.39
_exptl_crystal_size_min 0.20
_refine_diff_density_max 0.314
_refine_diff_density_min -0.262
_refine_diff_density_rms 0.062
_refine_ls_extinction_method none
_refine_ls_goodness_of_fit_ref 1.074
_refine_ls_hydrogen_treatment constr
_refine_ls_matrix_type full
_refine_ls_number_parameters 508
_refine_ls_number_reflns 6191
_refine_ls_number_restraints 0
_refine_ls_restrained_S_all 1.074
_refine_ls_R_factor_all 0.2338
_refine_ls_R_factor_gt 0.0930
_refine_ls_shift/su_max 0.001
_refine_ls_shift/su_mean 0.000
_refine_ls_structure_factor_coef Fsqd
_refine_ls_weighting_details 'calc w=1/[\s^2^(Fo^2^)+(0.1161P)^2^+4.1159P] where P=(Fo^2^+2Fc^2^)/3'
_refine_ls_weighting_scheme calc
_refine_ls_wR_factor_gt 0.2253
_refine_ls_wR_factor_ref 0.3489
_reflns_number_gt 2273
_reflns_number_total 6191
_reflns_threshold_expression >2sigma(I)
_cod_data_source_file J-Mater-Chem-C-2013-1-7409-2.cif
_cod_data_source_block 111220f
_cod_original_cell_volume 3856.5(6)
_cod_original_sg_symbol_H-M P2(1)/c
_cod_database_code 7233553

loop_
_symmetry_equiv_pos_as_xyz
'x, y, z'
'-x, y+1/2, -z+1/2'
'-x, -y, -z'
'x, -y-1/2, z-1/2'

loop_
_atom_site_label
_atom_site_type_symbol
_atom_site_fract_x
_atom_site_fract_y
_atom_site_fract_z
_atom_site_U_iso_or_equiv
_atom_site_adp_type
_atom_site_occupancy
_atom_site_symmetry_multiplicity
_atom_site_calc_flag
_atom_site_refinement_flags
_atom_site_disorder_assembly
_atom_site_disorder_group
N1 N 0.3702(3) 0.9024(7) 0.4044(5) 0.076(2) Uani 1 1 d . . .
H1 H 0.3352 0.9103 0.3964 0.091 Uiso 1 1 calc R . .
N2 N 0.3647(3) 1.0510(8) 0.2961(5) 0.091(2) Uani 1 1 d . . .
N3 N 0.4407(2) 0.7850(6) 0.4779(4) 0.0581(16) Uani 1 1 d . . .
N4 N 0.7917(2) 0.5676(5) 0.5969(4) 0.0482(15) Uani 1 1 d . . .
O1 O 0.2579(3) 0.9572(9) 0.2425(6) 0.133(3) Uani 1 1 d . . .
H1A H 0.2862 0.9971 0.2559 0.200 Uiso 1 1 calc R . .
C1 C 0.3989(4) 0.9837(8) 0.3539(6) 0.072(2) Uani 1 1 d . . .
C2 C 0.4545(4) 0.9974(9) 0.3577(6) 0.084(3) Uani 1 1 d . . .
H2 H 0.4768 0.9480 0.3966 0.101 Uiso 1 1 calc R . .
C3 C 0.4771(5) 1.0855(10) 0.3031(8) 0.100(3) Uani 1 1 d . . .
H3 H 0.5149 1.0971 0.3049 0.120 Uiso 1 1 calc R . .
C4 C 0.4429(6) 1.1553(10) 0.2462(7) 0.103(3) Uani 1 1 d . . .
H4 H 0.4569 1.2159 0.2090 0.124 Uiso 1 1 calc R . .
C5 C 0.3891(6) 1.1349(11) 0.2451(7) 0.108(3) Uani 1 1 d . . .
H5 H 0.3666 1.1831 0.2056 0.129 Uiso 1 1 calc R . .
C6 C 0.3873(3) 0.8101(7) 0.4658(5) 0.057(2) Uani 1 1 d . . .
C7 C 0.3475(3) 0.7449(8) 0.5094(5) 0.065(2) Uani 1 1 d . . .
H7 H 0.3105 0.7640 0.4980 0.078 Uiso 1 1 calc R . .
C8 C 0.3639(3) 0.6527(7) 0.5689(5) 0.064(2) Uani 1 1 d . . .
H8 H 0.3383 0.6092 0.6000 0.076 Uiso 1 1 calc R . .
C9 C 0.4189(3) 0.6242(7) 0.5827(5) 0.060(2) Uani 1 1 d . . .
H9 H 0.4310 0.5607 0.6226 0.072 Uiso 1 1 calc R . .
C10 C 0.4554(3) 0.6919(7) 0.5361(5) 0.0541(19) Uani 1 1 d . . .
C11 C 0.5132(3) 0.6673(7) 0.5474(5) 0.057(2) Uani 1 1 d . . .
C12 C 0.5616(3) 0.6498(7) 0.5580(5) 0.055(2) Uani 1 1 d . . .
C13 C 0.6199(3) 0.6323(6) 0.5697(5) 0.0481(18) Uani 1 1 d . . .
C14 C 0.6414(3) 0.5346(6) 0.6273(4) 0.0442(17) Uani 1 1 d . . .
C15 C 0.6071(3) 0.4555(7) 0.6756(5) 0.056(2) Uani 1 1 d . . .
H15 H 0.5693 0.4658 0.6683 0.067 Uiso 1 1 calc R . .
C16 C 0.6287(3) 0.3648(7) 0.7324(5) 0.061(2) Uani 1 1 d . . .
H16 H 0.6057 0.3150 0.7645 0.073 Uiso 1 1 calc R . .
C17 C 0.6857(3) 0.3458(7) 0.7428(5) 0.062(2) Uani 1 1 d . . .
H17 H 0.7002 0.2827 0.7812 0.075 Uiso 1 1 calc R . .
C18 C 0.7198(3) 0.4188(6) 0.6973(4) 0.0498(18) Uani 1 1 d . . .
H18 H 0.7574 0.4054 0.7051 0.060 Uiso 1 1 calc R . .
C19 C 0.6990(3) 0.5155(6) 0.6380(4) 0.0421(17) Uani 1 1 d . . .
C20 C 0.7331(3) 0.5892(6) 0.5887(4) 0.0461(17) Uani 1 1 d . . .
C21 C 0.7120(3) 0.6886(6) 0.5320(5) 0.0478(18) Uani 1 1 d . . .
C22 C 0.7459(3) 0.7624(7) 0.4796(5) 0.062(2) Uani 1 1 d . . .
H22 H 0.7834 0.7472 0.4831 0.075 Uiso 1 1 calc R . .
C23 C 0.7244(4) 0.8548(8) 0.4246(6) 0.076(2) Uani 1 1 d . . .
H23 H 0.7470 0.9013 0.3896 0.091 Uiso 1 1 calc R . .
C24 C 0.6678(4) 0.8804(8) 0.4207(6) 0.074(2) Uani 1 1 d . . .
H24 H 0.6537 0.9472 0.3853 0.089 Uiso 1 1 calc R . .
C25 C 0.6337(3) 0.8114(7) 0.4664(5) 0.061(2) Uani 1 1 d . . .
H25 H 0.5964 0.8291 0.4614 0.073 Uiso 1 1 calc R . .
C26 C 0.6546(3) 0.7092(6) 0.5237(5) 0.0470(17) Uani 1 1 d . . .
C27 C 0.8123(3) 0.4535(6) 0.5602(4) 0.0425(16) Uani 1 1 d . . .
C28 C 0.7912(3) 0.4094(7) 0.4791(5) 0.0513(19) Uani 1 1 d . . .
H28 H 0.7628 0.4538 0.4482 0.062 Uiso 1 1 calc R . .
C29 C 0.8121(3) 0.2990(7) 0.4436(5) 0.0527(19) Uani 1 1 d . . .
H29 H 0.7966 0.2702 0.3894 0.063 Uiso 1 1 calc R . .
C30 C 0.8552(3) 0.2289(6) 0.4847(4) 0.0452(17) Uani 1 1 d . . .
C31 C 0.8752(3) 0.2753(6) 0.5669(4) 0.0508(18) Uani 1 1 d . . .
H31 H 0.9036 0.2311 0.5977 0.061 Uiso 1 1 calc R . .
C32 C 0.8546(3) 0.3843(7) 0.6046(5) 0.0520(19) Uani 1 1 d . . .
H32 H 0.8691 0.4115 0.6598 0.062 Uiso 1 1 calc R . .
C33 C 0.8810(3) 0.1112(7) 0.4453(5) 0.0557(19) Uani 1 1 d . . .
C34 C 0.9429(3) 0.1296(9) 0.4452(7) 0.105(3) Uani 1 1 d . . .
H34A H 0.9505 0.1998 0.4069 0.157 Uiso 1 1 calc R . .
H34B H 0.9592 0.0525 0.4245 0.157 Uiso 1 1 calc R . .
H34C H 0.9578 0.1482 0.5040 0.157 Uiso 1 1 calc R . .
C35 C 0.8578(4) 0.0848(9) 0.3520(6) 0.100(3) Uani 1 1 d . . .
H35A H 0.8192 0.0686 0.3519 0.150 Uiso 1 1 calc R . .
H35B H 0.8757 0.0111 0.3293 0.150 Uiso 1 1 calc R . .
H35C H 0.8639 0.1580 0.3156 0.150 Uiso 1 1 calc R . .
C36 C 0.8699(5) -0.0061(8) 0.5018(6) 0.104(3) Uani 1 1 d . . .
H36A H 0.8876 0.0051 0.5599 0.156 Uiso 1 1 calc R . .
H36B H 0.8841 -0.0816 0.4753 0.156 Uiso 1 1 calc R . .
H36C H 0.8312 -0.0154 0.5058 0.156 Uiso 1 1 calc R . .
C37 C 0.8260(2) 0.6512(6) 0.6494(4) 0.0435(17) Uani 1 1 d . . .
C38 C 0.8804(3) 0.6684(6) 0.6316(5) 0.0522(19) Uani 1 1 d . . .
H38 H 0.8939 0.6270 0.5835 0.063 Uiso 1 1 calc R . .
C39 C 0.9146(3) 0.7465(7) 0.6847(5) 0.0543(19) Uani 1 1 d . . .
H39 H 0.9511 0.7542 0.6722 0.065 Uiso 1 1 calc R . .
C40 C 0.8965(3) 0.8133(6) 0.7553(4) 0.0463(17) Uani 1 1 d . A .
C41 C 0.8418(3) 0.7981(7) 0.7712(5) 0.0521(19) Uani 1 1 d . . .
H41 H 0.8278 0.8422 0.8178 0.063 Uiso 1 1 calc R . .
C42 C 0.8079(3) 0.7194(7) 0.7197(5) 0.0519(19) Uani 1 1 d . . .
H42 H 0.7714 0.7116 0.7324 0.062 Uiso 1 1 calc R . .
C43 C 0.9359(3) 0.8970(7) 0.8139(5) 0.0544(19) Uani 1 1 d . . .
C44 C 0.9178(14) 1.037(2) 0.804(2) 0.100(12) Uani 0.48(3) 1 d P A 1
H44A H 0.9126 1.0727 0.8608 0.149 Uiso 0.48(3) 1 calc PR A 1
H44B H 0.8839 1.0414 0.7676 0.149 Uiso 0.48(3) 1 calc PR A 1
H44C H 0.9454 1.0853 0.7764 0.149 Uiso 0.48(3) 1 calc PR A 1
C45 C 0.9947(7) 0.896(3) 0.790(2) 0.089(12) Uani 0.48(3) 1 d P A 1
H45A H 1.0155 0.9575 0.8259 0.133 Uiso 0.48(3) 1 calc PR A 1
H45B H 0.9961 0.9185 0.7289 0.133 Uiso 0.48(3) 1 calc PR A 1
H45C H 1.0100 0.8120 0.8001 0.133 Uiso 0.48(3) 1 calc PR A 1
C46 C 0.9307(14) 0.872(4) 0.9068(17) 0.104(12) Uani 0.48(3) 1 d P A 1
H46A H 0.9469 0.7901 0.9222 0.157 Uiso 0.48(3) 1 calc PR A 1
H46B H 0.8926 0.8709 0.9181 0.157 Uiso 0.48(3) 1 calc PR A 1
H46C H 0.9492 0.9381 0.9415 0.157 Uiso 0.48(3) 1 calc PR A 1
C44' C 0.9514(11) 1.012(2) 0.7581(17) 0.093(10) Uani 0.52(3) 1 d P A 2
H44D H 0.9669 1.0782 0.7960 0.139 Uiso 0.52(3) 1 calc PR A 2
H44E H 0.9192 1.0438 0.7253 0.139 Uiso 0.52(3) 1 calc PR A 2
H44F H 0.9777 0.9852 0.7180 0.139 Uiso 0.52(3) 1 calc PR A 2
C45' C 0.9825(11) 0.818(3) 0.850(2) 0.107(14) Uani 0.52(3) 1 d P A 2
H45D H 1.0121 0.8732 0.8710 0.161 Uiso 0.52(3) 1 calc PR A 2
H45E H 0.9944 0.7627 0.8047 0.161 Uiso 0.52(3) 1 calc PR A 2
H45F H 0.9712 0.7669 0.8981 0.161 Uiso 0.52(3) 1 calc PR A 2
C46' C 0.9079(11) 0.959(3) 0.8905(18) 0.096(10) Uani 0.52(3) 1 d P A 2
H46D H 0.8939 0.8927 0.9267 0.144 Uiso 0.52(3) 1 calc PR A 2
H46E H 0.8783 1.0123 0.8674 0.144 Uiso 0.52(3) 1 calc PR A 2
H46F H 0.9341 1.0099 0.9253 0.144 Uiso 0.52(3) 1 calc PR A 2
C47 C 0.2289(5) 0.9364(12) 0.3199(9) 0.130(4) Uani 1 1 d . . .
H47A H 0.2454 0.8661 0.3532 0.195 Uiso 1 1 calc R . .
H47B H 0.1913 0.9164 0.3028 0.195 Uiso 1 1 calc R . .
H47C H 0.2307 1.0127 0.3555 0.195 Uiso 1 1 calc R . .

loop_
_atom_site_aniso_label
_atom_site_aniso_U_11
_atom_site_aniso_U_22
_atom_site_aniso_U_33
_atom_site_aniso_U_23
_atom_site_aniso_U_13
_atom_site_aniso_U_12
N1 0.065(4) 0.077(5) 0.085(5) 0.010(4) 0.003(4) 0.011(4)
N2 0.112(6) 0.083(5) 0.079(6) 0.014(5) 0.009(5) 0.018(5)
N3 0.041(4) 0.062(4) 0.070(4) -0.006(3) -0.001(3) 0.009(3)
N4 0.033(3) 0.053(4) 0.058(4) -0.013(3) 0.000(3) 0.002(3)
O1 0.124(7) 0.145(8) 0.127(7) -0.010(6) -0.022(5) 0.026(5)
C1 0.081(7) 0.064(6) 0.071(6) -0.004(5) 0.004(5) 0.013(5)
C2 0.093(8) 0.076(6) 0.085(7) 0.002(5) 0.019(6) -0.004(6)
C3 0.117(9) 0.086(7) 0.100(8) -0.010(7) 0.026(7) -0.017(7)
C4 0.146(11) 0.083(7) 0.082(8) 0.000(6) 0.020(8) -0.018(8)
C5 0.136(11) 0.096(9) 0.091(9) 0.011(7) 0.012(8) 0.005(8)
C6 0.050(5) 0.057(5) 0.064(5) -0.003(4) -0.001(4) 0.008(4)
C7 0.042(4) 0.075(6) 0.075(6) -0.007(5) -0.005(4) 0.006(4)
C8 0.051(5) 0.067(5) 0.073(6) -0.006(5) 0.005(4) 0.002(4)
C9 0.051(5) 0.060(5) 0.066(5) 0.003(4) -0.006(4) 0.005(4)
C10 0.039(4) 0.057(5) 0.065(5) -0.007(4) -0.005(4) 0.009(4)
C11 0.046(5) 0.057(5) 0.066(5) -0.008(4) -0.005(4) 0.005(4)
C12 0.046(5) 0.055(5) 0.062(5) -0.009(4) 0.000(4) 0.007(4)
C13 0.042(4) 0.049(4) 0.053(5) -0.008(4) -0.002(3) 0.007(3)
C14 0.039(4) 0.043(4) 0.051(5) -0.008(3) 0.003(3) -0.001(3)
C15 0.044(4) 0.060(5) 0.062(5) 0.001(4) 0.006(4) 0.005(4)
C16 0.054(5) 0.060(5) 0.069(5) 0.010(4) 0.013(4) -0.001(4)
C17 0.062(5) 0.060(5) 0.065(5) 0.007(4) 0.008(4) 0.011(4)
C18 0.046(4) 0.051(4) 0.053(5) -0.002(4) 0.004(4) 0.010(4)
C19 0.037(4) 0.044(4) 0.045(4) -0.004(3) -0.001(3) 0.004(3)
C20 0.036(4) 0.051(4) 0.051(4) -0.007(4) 0.002(3) 0.004(3)
C21 0.043(4) 0.046(4) 0.055(5) -0.002(4) 0.004(3) -0.001(3)
C22 0.054(5) 0.061(5) 0.072(6) 0.005(4) 0.002(4) -0.005(4)
C23 0.075(6) 0.075(6) 0.078(6) 0.011(5) 0.003(5) -0.016(5)
C24 0.085(7) 0.058(5) 0.077(6) 0.010(5) -0.007(5) 0.000(5)
C25 0.062(5) 0.055(5) 0.064(5) 0.006(4) -0.004(4) 0.006(4)
C26 0.044(4) 0.044(4) 0.052(5) -0.002(4) -0.001(3) -0.002(3)
C27 0.037(4) 0.045(4) 0.046(4) -0.004(3) 0.004(3) -0.002(3)
C28 0.036(4) 0.059(5) 0.057(5) -0.004(4) -0.004(3) -0.001(3)
C29 0.047(4) 0.058(5) 0.052(5) -0.012(4) 0.000(4) -0.007(4)
C30 0.047(4) 0.047(4) 0.042(4) -0.007(3) 0.004(3) -0.007(3)
C31 0.049(4) 0.050(4) 0.053(5) -0.002(4) -0.001(4) 0.005(3)
C32 0.049(4) 0.055(4) 0.051(5) -0.007(4) -0.008(4) 0.001(4)
C33 0.065(5) 0.046(4) 0.056(5) -0.007(4) 0.006(4) 0.000(4)
C34 0.075(7) 0.099(7) 0.141(9) -0.038(7) 0.019(6) 0.022(5)
C35 0.137(9) 0.083(6) 0.078(7) -0.021(5) -0.011(6) 0.028(6)
C36 0.163(10) 0.053(5) 0.099(8) -0.001(5) 0.019(7) 0.007(6)
C37 0.031(4) 0.048(4) 0.052(5) -0.007(3) 0.004(3) -0.003(3)
C38 0.042(4) 0.060(5) 0.056(5) -0.013(4) 0.009(4) -0.001(4)
C39 0.037(4) 0.065(5) 0.062(5) -0.009(4) 0.009(4) -0.007(4)
C40 0.040(4) 0.049(4) 0.050(5) -0.009(4) 0.005(3) 0.001(3)
C41 0.043(4) 0.058(5) 0.056(5) -0.013(4) 0.010(4) 0.000(4)
C42 0.037(4) 0.060(5) 0.059(5) -0.011(4) 0.008(4) -0.001(4)
C43 0.049(5) 0.059(5) 0.054(5) -0.013(4) 0.001(4) -0.004(4)
C44 0.10(2) 0.085(16) 0.11(3) -0.040(16) -0.010(19) -0.010(15)
C45 0.051(12) 0.12(3) 0.10(2) -0.039(19) -0.004(12) -0.034(13)
C46 0.10(3) 0.13(3) 0.078(18) -0.023(19) -0.007(16) -0.04(2)
C44' 0.09(2) 0.090(17) 0.099(18) -0.012(14) 0.006(13) -0.046(16)
C45' 0.092(19) 0.097(17) 0.12(3) -0.036(16) -0.05(2) 0.021(14)
C46' 0.092(17) 0.11(2) 0.087(19) -0.046(19) 0.012(14) -0.004(14)
C47 0.116(10) 0.141(10) 0.137(11) 0.028(9) 0.031(8) 0.025(8)

loop_
_atom_type_symbol
_atom_type_description
_atom_type_scat_dispersion_real
_atom_type_scat_dispersion_imag
_atom_type_scat_source
C C 0.0033 0.0016 'International Tables Vol C Tables 4.2.6.8 and 6.1.1.4'
H H 0.0000 0.0000 'International Tables Vol C Tables 4.2.6.8 and 6.1.1.4'
N N 0.0061 0.0033 'International Tables Vol C Tables 4.2.6.8 and 6.1.1.4'
O O 0.0106 0.0060 'International Tables Vol C Tables 4.2.6.8 and 6.1.1.4'

loop_
_geom_angle_atom_site_label_1
_geom_angle_atom_site_label_2
_geom_angle_atom_site_label_3
_geom_angle
_geom_angle_site_symmetry_1
_geom_angle_site_symmetry_3
C1 N1 C6 131.6(7) . .
C1 N1 H1 114.2 . .
C6 N1 H1 114.2 . .
C5 N2 C1 115.5(10) . .
C6 N3 C10 116.4(6) . .
C37 N4 C27 121.5(5) . .
C37 N4 C20 119.7(5) . .
C27 N4 C20 118.3(5) . .
C47 O1 H1A 109.5 . .
N2 C1 C2 122.5(10) . .
N2 C1 N1 111.2(9) . .
C2 C1 N1 126.3(9) . .
C1 C2 C3 119.2(10) . .
C1 C2 H2 120.4 . .
C3 C2 H2 120.4 . .
C4 C3 C2 118.6(11) . .
C4 C3 H3 120.7 . .
C2 C3 H3 120.7 . .
C5 C4 C3 118.9(11) . .
C5 C4 H4 120.6 . .
C3 C4 H4 120.6 . .
C4 C5 N2 125.4(12) . .
C4 C5 H5 117.3 . .
N2 C5 H5 117.3 . .
N3 C6 N1 118.3(7) . .
N3 C6 C7 123.5(7) . .
N1 C6 C7 118.1(7) . .
C8 C7 C6 118.5(7) . .
C8 C7 H7 120.7 . .
C6 C7 H7 120.7 . .
C7 C8 C9 119.3(8) . .
C7 C8 H8 120.3 . .
C9 C8 H8 120.3 . .
C10 C9 C8 118.4(7) . .
C10 C9 H9 120.8 . .
C8 C9 H9 120.8 . .
N3 C10 C9 123.7(6) . .
N3 C10 C11 115.0(7) . .
C9 C10 C11 121.3(7) . .
C12 C11 C10 178.3(8) . .
C11 C12 C13 178.5(8) . .
C26 C13 C14 120.6(6) . .
C26 C13 C12 120.2(6) . .
C14 C13 C12 119.2(7) . .
C13 C14 C15 121.9(6) . .
C13 C14 C19 119.5(6) . .
C15 C14 C19 118.6(6) . .
C16 C15 C14 120.9(7) . .
C16 C15 H15 119.5 . .
C14 C15 H15 119.5 . .
C15 C16 C17 120.4(7) . .
C15 C16 H16 119.8 . .
C17 C16 H16 119.8 . .
C18 C17 C16 120.4(7) . .
C18 C17 H17 119.8 . .
C16 C17 H17 119.8 . .
C17 C18 C19 121.1(6) . .
C17 C18 H18 119.5 . .
C19 C18 H18 119.5 . .
C20 C19 C14 119.3(6) . .
C20 C19 C18 122.0(6) . .
C14 C19 C18 118.6(6) . .
C19 C20 C21 121.5(6) . .
C19 C20 N4 119.8(6) . .
C21 C20 N4 118.6(6) . .
C26 C21 C22 119.1(6) . .
C26 C21 C20 118.5(6) . .
C22 C21 C20 122.3(6) . .
C23 C22 C21 121.0(7) . .
C23 C22 H22 119.5 . .
C21 C22 H22 119.5 . .
C22 C23 C24 119.7(8) . .
C22 C23 H23 120.1 . .
C24 C23 H23 120.1 . .
C25 C24 C23 121.8(8) . .
C25 C24 H24 119.1 . .
C23 C24 H24 119.1 . .
C24 C25 C26 120.3(7) . .
C24 C25 H25 119.9 . .
C26 C25 H25 119.9 . .
C13 C26 C21 120.5(6) . .
C13 C26 C25 121.6(6) . .
C21 C26 C25 118.0(7) . .
C28 C27 C32 118.4(6) . .
C28 C27 N4 120.6(6) . .
C32 C27 N4 121.0(6) . .
C27 C28 C29 120.0(6) . .
C27 C28 H28 120.0 . .
C29 C28 H28 120.0 . .
C28 C29 C30 123.4(6) . .
C28 C29 H29 118.3 . .
C30 C29 H29 118.3 . .
C29 C30 C31 115.1(6) . .
C29 C30 C33 124.6(6) . .
C31 C30 C33 120.2(6) . .
C32 C31 C30 122.8(6) . .
C32 C31 H31 118.6 . .
C30 C31 H31 118.6 . .
C31 C32 C27 120.3(6) . .
C31 C32 H32 119.9 . .
C27 C32 H32 119.9 . .
C35 C33 C30 112.2(6) . .
C35 C33 C34 108.9(7) . .
C30 C33 C34 109.9(6) . .
C35 C33 C36 108.2(7) . .
C30 C33 C36 109.1(6) . .
C34 C33 C36 108.6(7) . .
C33 C34 H34A 109.5 . .
C33 C34 H34B 109.5 . .
H34A C34 H34B 109.5 . .
C33 C34 H34C 109.5 . .
H34A C34 H34C 109.5 . .
H34B C34 H34C 109.5 . .
C33 C35 H35A 109.5 . .
C33 C35 H35B 109.5 . .
H35A C35 H35B 109.5 . .
C33 C35 H35C 109.5 . .
H35A C35 H35C 109.5 . .
H35B C35 H35C 109.5 . .
C33 C36 H36A 109.5 . .
C33 C36 H36B 109.5 . .
H36A C36 H36B 109.5 . .
C33 C36 H36C 109.5 . .
H36A C36 H36C 109.5 . .
H36B C36 H36C 109.5 . .
C42 C37 C38 116.8(6) . .
C42 C37 N4 122.8(6) . .
C38 C37 N4 120.4(6) . .
C39 C38 C37 120.7(7) . .
C39 C38 H38 119.7 . .
C37 C38 H38 119.7 . .
C40 C39 C38 122.3(6) . .
C40 C39 H39 118.9 . .
C38 C39 H39 118.9 . .
C39 C40 C41 116.6(6) . .
C39 C40 C43 120.9(6) . .
C41 C40 C43 122.5(6) . .
C42 C41 C40 121.4(6) . .
C42 C41 H41 119.3 . .
C40 C41 H41 119.3 . .
C41 C42 C37 122.2(6) . .
C41 C42 H42 118.9 . .
C37 C42 H42 118.9 . .
C46 C43 C45' 70.0(15) . .
C46 C43 C45 112.8(15) . .
C45' C43 C45 50.5(11) . .
C46 C43 C44' 136.4(14) . .
C45' C43 C44' 115.2(15) . .
C45 C43 C44' 65.9(13) . .
C46 C43 C44 103.0(17) . .
C45' C43 C44 141.1(13) . .
C45 C43 C44 104.8(15) . .
C44' C43 C44 44.0(11) . .
C46 C43 C46' 42.4(12) . .
C45' C43 C46' 109.0(15) . .
C45 C43 C46' 132.2(13) . .
C44' C43 C46' 103.7(14) . .
C44 C43 C46' 62.3(14) . .
C46 C43 C40 111.4(11) . .
C45' C43 C40 109.5(10) . .
C45 C43 C40 115.2(9) . .
C44' C43 C40 107.0(9) . .
C44 C43 C40 108.6(10) . .
C46' C43 C40 112.4(11) . .
C43 C44 H44A 109.5 . .
C43 C44 H44B 109.5 . .
C43 C44 H44C 109.5 . .
C43 C45 H45A 109.5 . .
C43 C45 H45B 109.5 . .
C43 C45 H45C 109.5 . .
C43 C46 H46A 109.5 . .
C43 C46 H46B 109.5 . .
C43 C46 H46C 109.5 . .
C43 C44' H44D 109.5 . .
C43 C44' H44E 109.5 . .
H44D C44' H44E 109.5 . .
C43 C44' H44F 109.5 . .
H44D C44' H44F 109.5 . .
H44E C44' H44F 109.5 . .
C43 C45' H45D 109.5 . .
C43 C45' H45E 109.5 . .
H45D C45' H45E 109.5 . .
C43 C45' H45F 109.5 . .
H45D C45' H45F 109.5 . .
H45E C45' H45F 109.5 . .
C43 C46' H46D 109.5 . .
C43 C46' H46E 109.5 . .
H46D C46' H46E 109.5 . .
C43 C46' H46F 109.5 . .
H46D C46' H46F 109.5 . .
H46E C46' H46F 109.5 . .
O1 C47 H47A 109.5 . .
O1 C47 H47B 109.5 . .
H47A C47 H47B 109.5 . .
O1 C47 H47C 109.5 . .
H47A C47 H47C 109.5 . .
H47B C47 H47C 109.5 . .

loop_
_geom_bond_atom_site_label_1
_geom_bond_atom_site_label_2
_geom_bond_distance
_geom_bond_site_symmetry_2
N1 C1 1.371(11) .
N1 C6 1.383(9) .
N1 H1 0.8600 .
N2 C5 1.337(12) .
N2 C1 1.361(10) .
N3 C6 1.331(8) .
N3 C10 1.343(9) .
N4 C37 1.413(8) .
N4 C27 1.421(8) .
N4 C20 1.447(8) .
O1 C47 1.432(12) .
O1 H1A 0.8200 .
C1 C2 1.362(12) .
C2 C3 1.381(12) .
C2 H2 0.9300 .
C3 C4 1.366(13) .
C3 H3 0.9300 .
C4 C5 1.332(13) .
C4 H4 0.9300 .
C5 H5 0.9300 .
C6 C7 1.395(10) .
C7 C8 1.358(10) .
C7 H7 0.9300 .
C8 C9 1.378(9) .
C8 H8 0.9300 .
C9 C10 1.375(10) .
C9 H9 0.9300 .
C10 C11 1.434(10) .
C11 C12 1.196(9) .
C12 C13 1.434(9) .
C13 C26 1.393(9) .
C13 C14 1.417(9) .
C14 C15 1.418(9) .
C14 C19 1.419(8) .
C15 C16 1.359(9) .
C15 H15 0.9300 .
C16 C17 1.405(9) .
C16 H16 0.9300 .
C17 C18 1.354(9) .
C17 H17 0.9300 .
C18 C19 1.419(9) .
C18 H18 0.9300 .
C19 C20 1.393(9) .
C20 C21 1.419(9) .
C21 C26 1.415(9) .
C21 C22 1.417(9) .
C22 C23 1.354(10) .
C22 H22 0.9300 .
C23 C24 1.408(11) .
C23 H23 0.9300 .
C24 C25 1.333(10) .
C24 H24 0.9300 .
C25 C26 1.443(9) .
C25 H25 0.9300 .
C27 C28 1.379(9) .
C27 C32 1.393(9) .
C28 C29 1.383(9) .
C28 H28 0.9300 .
C29 C30 1.391(9) .
C29 H29 0.9300 .
C30 C31 1.393(8) .
C30 C33 1.521(9) .
C31 C32 1.382(9) .
C31 H31 0.9300 .
C32 H32 0.9300 .
C33 C35 1.512(10) .
C33 C34 1.526(10) .
C33 C36 1.527(11) .
C34 H34A 0.9600 .
C34 H34B 0.9600 .
C34 H34C 0.9600 .
C35 H35A 0.9600 .
C35 H35B 0.9600 .
C35 H35C 0.9600 .
C36 H36A 0.9600 .
C36 H36B 0.9600 .
C36 H36C 0.9600 .
C37 C42 1.381(9) .
C37 C38 1.389(8) .
C38 C39 1.382(9) .
C38 H38 0.9300 .
C39 C40 1.379(9) .
C39 H39 0.9300 .
C40 C41 1.386(9) .
C40 C43 1.534(9) .
C41 C42 1.370(9) .
C41 H41 0.9300 .
C42 H42 0.9300 .
C43 C46 1.45(3) .
C43 C45' 1.478(19) .
C43 C45 1.51(2) .
C43 C44' 1.53(2) .
C43 C44 1.53(2) .
C43 C46' 1.53(2) .
C44 H44A 0.9600 .
C44 H44B 0.9600 .
C44 H44C 0.9600 .
C45 H45A 0.9600 .
C45 H45B 0.9600 .
C45 H45C 0.9600 .
C46 H46A 0.9600 .
C46 H46B 0.9600 .
C46 H46C 0.9600 .
C44' H44D 0.9600 .
C44' H44E 0.9600 .
C44' H44F 0.9600 .
C45' H45D 0.9600 .
C45' H45E 0.9600 .
C45' H45F 0.9600 .
C46' H46D 0.9600 .
C46' H46E 0.9600 .
C46' H46F 0.9600 .
C47 H47A 0.9600 .
C47 H47B 0.9600 .
C47 H47C 0.9600 .

loop_
_geom_torsion_atom_site_label_1
_geom_torsion_atom_site_label_2
_geom_torsion_atom_site_label_3
_geom_torsion_atom_site_label_4
_geom_torsion
_geom_torsion_site_symmetry_1
_geom_torsion_site_symmetry_2
_geom_torsion_site_symmetry_3
_geom_torsion_site_symmetry_4
C5 N2 C1 C2 -2.2(13) . . . .
C5 N2 C1 N1 178.7(8) . . . .
C6 N1 C1 N2 174.4(7) . . . .
C6 N1 C1 C2 -4.7(14) . . . .
N2 C1 C2 C3 2.1(14) . . . .
N1 C1 C2 C3 -178.9(8) . . . .
C1 C2 C3 C4 -0.6(14) . . . .
C2 C3 C4 C5 -0.6(15) . . . .
C3 C4 C5 N2 0.5(18) . . . .
C1 N2 C5 C4 0.9(15) . . . .
C10 N3 C6 N1 -178.0(6) . . . .
C10 N3 C6 C7 -0.6(10) . . . .
C1 N1 C6 N3 -4.7(12) . . . .
C1 N1 C6 C7 177.8(8) . . . .
N3 C6 C7 C8 1.6(11) . . . .
N1 C6 C7 C8 179.0(7) . . . .
C6 C7 C8 C9 -1.7(11) . . . .
C7 C8 C9 C10 0.8(11) . . . .
C6 N3 C10 C9 -0.4(10) . . . .
C6 N3 C10 C11 180.0(6) . . . .
C8 C9 C10 N3 0.3(11) . . . .
C8 C9 C10 C11 179.9(7) . . . .
N3 C10 C11 C12 69(30) . . . .
C9 C10 C11 C12 -111(30) . . . .
C10 C11 C12 C13 -46(52) . . . .
C11 C12 C13 C26 -21(31) . . . .
C11 C12 C13 C14 160(30) . . . .
C26 C13 C14 C15 179.5(6) . . . .
C12 C13 C14 C15 -1.7(9) . . . .
C26 C13 C14 C19 0.1(9) . . . .
C12 C13 C14 C19 179.0(6) . . . .
C13 C14 C15 C16 -178.1(7) . . . .
C19 C14 C15 C16 1.3(10) . . . .
C14 C15 C16 C17 -1.4(11) . . . .
C15 C16 C17 C18 0.9(11) . . . .
C16 C17 C18 C19 -0.3(11) . . . .
C13 C14 C19 C20 -2.9(9) . . . .
C15 C14 C19 C20 177.7(6) . . . .
C13 C14 C19 C18 178.8(6) . . . .
C15 C14 C19 C18 -0.6(9) . . . .
C17 C18 C19 C20 -178.1(6) . . . .
C17 C18 C19 C14 0.1(9) . . . .
C14 C19 C20 C21 4.0(9) . . . .
C18 C19 C20 C21 -177.7(6) . . . .
C14 C19 C20 N4 -177.9(6) . . . .
C18 C19 C20 N4 0.3(9) . . . .
C37 N4 C20 C19 -100.9(7) . . . .
C27 N4 C20 C19 71.6(8) . . . .
C37 N4 C20 C21 77.2(8) . . . .
C27 N4 C20 C21 -110.3(7) . . . .
C19 C20 C21 C26 -2.3(10) . . . .
N4 C20 C21 C26 179.7(6) . . . .
C19 C20 C21 C22 -178.4(6) . . . .
N4 C20 C21 C22 3.6(10) . . . .
C26 C21 C22 C23 2.4(11) . . . .
C20 C21 C22 C23 178.6(7) . . . .
C21 C22 C23 C24 1.5(12) . . . .
C22 C23 C24 C25 -3.6(13) . . . .
C23 C24 C25 C26 1.6(12) . . . .
C14 C13 C26 C21 1.7(10) . . . .
C12 C13 C26 C21 -177.2(6) . . . .
C14 C13 C26 C25 -178.4(6) . . . .
C12 C13 C26 C25 2.8(10) . . . .
C22 C21 C26 C13 175.6(6) . . . .
C20 C21 C26 C13 -0.6(10) . . . .
C22 C21 C26 C25 -4.3(9) . . . .
C20 C21 C26 C25 179.4(6) . . . .
C24 C25 C26 C13 -177.6(7) . . . .
C24 C25 C26 C21 2.4(10) . . . .
C37 N4 C27 C28 -146.3(6) . . . .
C20 N4 C27 C28 41.2(9) . . . .
C37 N4 C27 C32 33.0(9) . . . .
C20 N4 C27 C32 -139.4(7) . . . .
C32 C27 C28 C29 -0.2(10) . . . .
N4 C27 C28 C29 179.2(6) . . . .
C27 C28 C29 C30 -1.4(10) . . . .
C28 C29 C30 C31 2.0(10) . . . .
C28 C29 C30 C33 -176.8(6) . . . .
C29 C30 C31 C32 -1.1(10) . . . .
C33 C30 C31 C32 177.8(6) . . . .
C30 C31 C32 C27 -0.4(11) . . . .
C28 C27 C32 C31 1.1(10) . . . .
N4 C27 C32 C31 -178.3(6) . . . .
C29 C30 C33 C35 5.0(10) . . . .
C31 C30 C33 C35 -173.7(7) . . . .
C29 C30 C33 C34 126.3(8) . . . .
C31 C30 C33 C34 -52.4(9) . . . .
C29 C30 C33 C36 -114.8(8) . . . .
C31 C30 C33 C36 66.5(9) . . . .
C27 N4 C37 C42 -145.9(7) . . . .
C20 N4 C37 C42 26.5(9) . . . .
C27 N4 C37 C38 34.3(9) . . . .
C20 N4 C37 C38 -153.3(6) . . . .
C42 C37 C38 C39 2.5(10) . . . .
N4 C37 C38 C39 -177.7(6) . . . .
C37 C38 C39 C40 -1.9(11) . . . .
C38 C39 C40 C41 0.2(10) . . . .
C38 C39 C40 C43 178.8(7) . . . .
C39 C40 C41 C42 0.7(10) . . . .
C43 C40 C41 C42 -177.8(7) . . . .
C40 C41 C42 C37 0.0(11) . . . .
C38 C37 C42 C41 -1.6(10) . . . .
N4 C37 C42 C41 178.6(6) . . . .
C39 C40 C43 C46 -132(2) . . . .
C41 C40 C43 C46 46(2) . . . .
C39 C40 C43 C45' -57(2) . . . .
C41 C40 C43 C45' 121.9(19) . . . .
C39 C40 C43 C45 -2(2) . . . .
C41 C40 C43 C45 176.5(18) . . . .
C39 C40 C43 C44' 68.9(16) . . . .
C41 C40 C43 C44' -112.6(15) . . . .
C39 C40 C43 C44 115.2(18) . . . .
C41 C40 C43 C44 -66.3(19) . . . .
C39 C40 C43 C46' -177.9(16) . . . .
C41 C40 C43 C46' 0.6(18) . . . .
